data_7061395
loop_
_publ_author_name
'Ahmed, Sayeed'
'Kumar, Akhilesh'
'Mukhopadhyay, Narottam'
'Lloret, Francesc'
'Mukherjee, Rabindranath'

_publ_section_title
;
 Heterobimetallic cyanide-bridged FeIII(\m-CN)MII complexes (M = Mn and
 Cu): synthesis, structure and magnetism
;
_journal_issue 16
_journal_name_full 'New Journal of Chemistry'
_journal_page_first 7711
_journal_page_last 7720
_journal_paper_doi 10.1039/D2NJ00126H
_journal_volume 46
_journal_year 2022
_chemical_formula_moiety 'C37 H36 B Cu Fe N15, Cl O4, C2 H3 N, 1[C2H3N]'
_chemical_formula_sum 'C41 H42 B Cl Cu Fe N17 O4'
_chemical_formula_weight 1002.56
_space_group_crystal_system triclinic
_space_group_IT_number 2
_space_group_name_Hall '-P 1'
_space_group_name_H-M_alt 'P -1'
_atom_sites_solution_hydrogens geom
_atom_sites_solution_primary dual
_audit_creation_date 2021-12-17
_audit_creation_method
;
Olex2 1.5
(compiled 2021.12.09 svn.r5202d8cf for OlexSys, GUI svn.r6439)
;
_audit_update_record
;
2021-12-17 deposited with the CCDC.	2022-03-23 downloaded from the CCDC.
;
_cell_angle_alpha 106.8250(10)
_cell_angle_beta 93.9980(10)
_cell_angle_gamma 109.8850(10)
_cell_formula_units_Z 2
_cell_length_a 12.8584(5)
_cell_length_b 13.2149(6)
_cell_length_c 15.1082(6)
_cell_measurement_reflns_used 9250
_cell_measurement_temperature 100
_cell_measurement_theta_max 28.23
_cell_measurement_theta_min 2.43
_cell_volume 2270.13(16)
_computing_cell_refinement 'SAINT V8.38A (Bruker, 2018)'
_computing_data_reduction 'SAINT V8.38A (Bruker, 2018)'
_computing_molecular_graphics 'Olex2 1.5 (Dolomanov et al., 2009)'
_computing_publication_material 'Olex2 1.5 (Dolomanov et al., 2009)'
_computing_structure_refinement 'SHELXL 2018/3 (Sheldrick, 2015)'
_computing_structure_solution 'SHELXT 2014/5 (Sheldrick, 2014)'
_diffrn_ambient_temperature 100
_diffrn_measured_fraction_theta_full 0.998
_diffrn_measured_fraction_theta_max 0.998
_diffrn_measurement_device_type 'Bruker APEX-II CCD'
_diffrn_measurement_method '\f and \w scans'
_diffrn_radiation_type MoK\a
_diffrn_radiation_wavelength 0.71073
_diffrn_reflns_av_R_equivalents 0.0478
_diffrn_reflns_av_unetI/netI 0.0505
_diffrn_reflns_Laue_measured_fraction_full 0.998
_diffrn_reflns_Laue_measured_fraction_max 0.998
_diffrn_reflns_limit_h_max 15
_diffrn_reflns_limit_h_min -15
_diffrn_reflns_limit_k_max 15
_diffrn_reflns_limit_k_min -15
_diffrn_reflns_limit_l_max 17
_diffrn_reflns_limit_l_min -17
_diffrn_reflns_number 28294
_diffrn_reflns_point_group_measured_fraction_full 0.998
_diffrn_reflns_point_group_measured_fraction_max 0.998
_diffrn_reflns_theta_full 25.049
_diffrn_reflns_theta_max 25.049
_diffrn_reflns_theta_min 2.552
_diffrn_source_current 1.0
_diffrn_source_power 0.05
_diffrn_source_voltage 50.0
_diffrn_standards_number 0
_exptl_absorpt_coefficient_mu 0.909
_exptl_absorpt_correction_T_max 0.7457
_exptl_absorpt_correction_T_min 0.6818
_exptl_absorpt_correction_type none
_exptl_absorpt_process_details
;
SADABS-2016/2 (Bruker,2016/2) was used for absorption correction.
wR2(int) was 0.1399 before and 0.0578 after correction.
The Ratio of minimum to maximum transmission is 0.9143.
The \l/2 correction factor is Not present.
;
_exptl_crystal_colour 'clear reddish green'
_exptl_crystal_colour_lustre clear
_exptl_crystal_colour_modifier reddish
_exptl_crystal_colour_primary green
_exptl_crystal_density_diffrn 1.467
_exptl_crystal_description block
_exptl_crystal_F_000 1032
_exptl_crystal_size_max 0.2
_exptl_crystal_size_mid 0.1
_exptl_crystal_size_min 0.05
_refine_diff_density_max 0.512
_refine_diff_density_min -0.456
_refine_diff_density_rms 0.074
_refine_ls_extinction_method none
_refine_ls_goodness_of_fit_ref 1.028
_refine_ls_hydrogen_treatment constr
_refine_ls_matrix_type full
_refine_ls_number_parameters 571
_refine_ls_number_reflns 8022
_refine_ls_number_restraints 0
_refine_ls_restrained_S_all 1.028
_refine_ls_R_factor_all 0.0574
_refine_ls_R_factor_gt 0.0426
_refine_ls_shift/su_max 0.001
_refine_ls_shift/su_mean 0.000
_refine_ls_structure_factor_coef Fsqd
_refine_ls_weighting_details 'w=1/[\s^2^(Fo^2^)+(0.0544P)^2^+2.2446P] where P=(Fo^2^+2Fc^2^)/3'
_refine_ls_weighting_scheme calc
_refine_ls_wR_factor_gt 0.1070
_refine_ls_wR_factor_ref 0.1167
_reflns_Friedel_coverage 0.000
_reflns_number_gt 6428
_reflns_number_total 8022
_reflns_threshold_expression 'I > 2\s(I)'
_cod_data_source_file d2nj00126h2.cif
_cod_data_source_block Complex4
_cod_depositor_comments 'Adding full bibliography for 7061395--7061398.cif.'
_cod_original_cell_volume 2270.12(16)
_cod_database_code 7061395
_shelx_shelxl_version_number 2018/3
_shelx_space_group_comment
;
The symmetry employed for this shelxl refinement is uniquely defined
by the following loop, which should always be used as a source of
symmetry information in preference to the above space-group names.
They are only intended as comments.
;
_shelx_estimated_absorpt_t_max 0.956
_shelx_estimated_absorpt_t_min 0.839
_olex2_refinement_description
;
1. Fixed Uiso
 At 1.2 times of:
  All B(H) groups, All C(H) groups, All C(H,H) groups
 At 1.5 times of:
  All C(H,H,H) groups
2.a Ternary CH refined with riding coordinates:
 B1(H1A)
2.b Secondary CH2 refined with riding coordinates:
 C17(H17A,H17B), C16(H16A,H16B), C6(H6A,H6B), C7(H7A,H7B)
2.c Aromatic/amide H refined with riding coordinates:
 C33(H33), C34(H34), C29(H29), C31(H31), C32(H32), C30(H30), C37(H37),
 C24(H24), C36(H36), C35(H35), C21(H21), C23(H23), C9(H9), C2(H2), C1(H1),
 C22(H22), C4(H4), C12(H12), C3(H3), C10(H10), C11(H11)
2.d Idealised Me refined as rotating group:
 C14(H14A,H14B,H14C), C19(H19A,H19B,H19C), C38(H38A,H38B,H38C)
;
_smtbx_masks_special_details
;
A solvent mask was calculated and 49 electrons were 
found in a volume of 244\%A^3^ in 1 void per unit cell. 
This is consistent with the presence of 
2[C2H3N] per Unit Cell 
which account for 44 electrons 
per unit cell.
;
_smtbx_masks_void_probe_radius 1.2
_smtbx_masks_void_truncation_radius 1.2
_olex2_submission_special_instructions 'No special instructions were received'

loop_
_space_group_symop_operation_xyz
'x, y, z'
'-x, -y, -z'

loop_
_atom_site_label
_atom_site_type_symbol
_atom_site_fract_x
_atom_site_fract_y
_atom_site_fract_z
_atom_site_U_iso_or_equiv
_atom_site_adp_type
_atom_site_occupancy
_atom_site_site_symmetry_order
_atom_site_calc_flag
_atom_site_refinement_flags_posn
_atom_site_refinement_flags_adp
_atom_site_refinement_flags_occupancy
_atom_site_disorder_assembly
_atom_site_disorder_group
Cu1 Cu 0.76637(3) 0.55986(3) 0.79321(3) 0.01855(11) Uani 1 1 d . . . . .
Fe1 Fe 0.80470(3) 0.21901(4) 0.56935(3) 0.01709(12) Uani 1 1 d . . . . .
Cl1 Cl 0.47123(7) 0.28151(7) 0.87371(6) 0.02685(19) Uani 1 1 d . . . . .
N8 N 0.6420(2) 0.1645(2) 0.53090(18) 0.0178(5) Uani 1 1 d . . . . .
N10 N 0.8044(2) 0.0799(2) 0.47434(18) 0.0200(6) Uani 1 1 d . . . . .
N11 N 0.7428(2) 0.0416(2) 0.38640(18) 0.0208(6) Uani 1 1 d . . . . .
N12 N 0.8162(2) 0.2920(2) 0.47067(18) 0.0213(6) Uani 1 1 d . . . . .
N9 N 0.5950(2) 0.1152(2) 0.43716(18) 0.0192(6) Uani 1 1 d . . . . .
N4 N 0.8805(2) 0.6035(2) 0.90461(19) 0.0256(6) Uani 1 1 d . . . . .
O4 O 0.3928(2) 0.3149(2) 0.82803(19) 0.0399(6) Uani 1 1 d . . . . .
N13 N 0.7537(2) 0.2318(2) 0.38275(18) 0.0223(6) Uani 1 1 d . . . . .
N14 N 0.7825(2) 0.1011(2) 0.7198(2) 0.0279(6) Uani 1 1 d . . . . .
N2 N 0.6944(2) 0.6475(2) 0.89438(18) 0.0231(6) Uani 1 1 d . . . . .
N6 N 0.6172(2) 0.5082(2) 0.71577(18) 0.0231(6) Uani 1 1 d . . . . .
N1 N 0.8468(2) 0.7002(2) 0.74133(18) 0.0220(6) Uani 1 1 d . . . . .
N7 N 0.8065(2) 0.4363(2) 0.71409(19) 0.0228(6) Uani 1 1 d . . . . .
O1 O 0.5368(2) 0.2440(3) 0.81067(19) 0.0512(8) Uani 1 1 d . . . . .
N15 N 1.0636(2) 0.3094(3) 0.6239(2) 0.0303(7) Uani 1 1 d . . . . .
N17 N 0.4359(2) 0.4776(3) 0.7122(2) 0.0360(8) Uani 1 1 d . . . . .
O2 O 0.4080(2) 0.1901(2) 0.9049(2) 0.0487(7) Uani 1 1 d . . . . .
O3 O 0.5416(2) 0.3756(2) 0.95440(18) 0.0461(7) Uani 1 1 d . . . . .
N3 N 0.9292(3) 0.6680(3) 1.0604(2) 0.0396(8) Uani 1 1 d . . . . .
C27 C 0.7911(2) 0.1467(3) 0.6643(2) 0.0215(7) Uani 1 1 d . . . . .
C28 C 0.9672(3) 0.2757(3) 0.6042(2) 0.0223(7) Uani 1 1 d . . . . .
C33 C 0.8220(3) -0.0819(3) 0.3912(2) 0.0264(8) Uani 1 1 d . . . . .
H33 H 0.843481 -0.144373 0.374602 0.032 Uiso 1 1 calc R U . . .
C34 C 0.7523(3) -0.0558(3) 0.3359(2) 0.0266(8) Uani 1 1 d . . . . .
H34 H 0.717521 -0.098523 0.273730 0.032 Uiso 1 1 calc R U . . .
C29 C 0.5573(2) 0.1658(3) 0.5782(2) 0.0194(7) Uani 1 1 d . . . . .
H29 H 0.565608 0.194916 0.643263 0.023 Uiso 1 1 calc R U . . .
C26 C 0.8072(2) 0.3534(3) 0.6624(2) 0.0197(7) Uani 1 1 d . . . . .
C31 C 0.4829(3) 0.0867(3) 0.4273(2) 0.0213(7) Uani 1 1 d . . . . .
H31 H 0.431906 0.052072 0.370497 0.026 Uiso 1 1 calc R U . . .
C32 C 0.8530(3) 0.0052(3) 0.4770(2) 0.0243(7) Uani 1 1 d . . . . .
H32 H 0.900677 0.011157 0.529066 0.029 Uiso 1 1 calc R U . . .
C15 C 0.8488(3) 0.6390(3) 0.9854(2) 0.0282(8) Uani 1 1 d . . . . .
C30 C 0.4562(3) 0.1175(3) 0.5157(2) 0.0238(7) Uani 1 1 d . . . . .
H30 H 0.385032 0.107680 0.530074 0.029 Uiso 1 1 calc R U . . .
C8 C 0.9906(3) 0.6102(3) 0.9274(3) 0.0348(9) Uani 1 1 d . . . . .
C37 C 0.7677(3) 0.3005(3) 0.3310(2) 0.0289(8) Uani 1 1 d . . . . .
H37 H 0.733408 0.279004 0.268637 0.035 Uiso 1 1 calc R U . . .
C25 C 0.5597(3) 0.4437(3) 0.6235(2) 0.0275(8) Uani 1 1 d . . . . .
C41 C 0.5400(3) 0.5267(3) 0.7648(2) 0.0272(8) Uani 1 1 d . . . . .
C20 C 0.4452(3) 0.4232(3) 0.6212(3) 0.0359(9) Uani 1 1 d . . . . .
C24 C 0.5995(3) 0.4092(3) 0.5419(2) 0.0343(9) Uani 1 1 d . . . . .
H24 H 0.675605 0.423618 0.542376 0.041 Uiso 1 1 calc R U . . .
C36 C 0.8416(3) 0.4086(3) 0.3855(2) 0.0296(8) Uani 1 1 d . . . . .
H36 H 0.867104 0.473317 0.367795 0.035 Uiso 1 1 calc R U . . .
C35 C 0.8695(3) 0.3993(3) 0.4725(2) 0.0257(7) Uani 1 1 d . . . . .
H35 H 0.917979 0.458911 0.524407 0.031 Uiso 1 1 calc R U . . .
C17 C 0.5695(3) 0.5939(3) 0.8666(2) 0.0316(8) Uani 1 1 d . . . . .
H17A H 0.539014 0.544388 0.902709 0.038 Uiso 1 1 calc R U . . .
H17B H 0.537796 0.652416 0.879104 0.038 Uiso 1 1 calc R U . . .
C5 C 0.8144(3) 0.7884(3) 0.7531(3) 0.0308(8) Uani 1 1 d . . . . .
C13 C 1.0210(3) 0.6501(3) 1.0258(3) 0.0434(11) Uani 1 1 d . . . . .
C16 C 0.7335(3) 0.6402(3) 0.9866(2) 0.0291(8) Uani 1 1 d . . . . .
H16A H 0.683417 0.571190 0.994935 0.035 Uiso 1 1 calc R U . . .
H16B H 0.735123 0.705473 1.037788 0.035 Uiso 1 1 calc R U . . .
C21 C 0.3659(4) 0.3626(3) 0.5383(4) 0.0561(14) Uani 1 1 d . . . . .
H21 H 0.289521 0.346770 0.537283 0.067 Uiso 1 1 calc R U . . .
C23 C 0.5202(4) 0.3518(3) 0.4593(3) 0.0520(13) Uani 1 1 d . . . . .
H23 H 0.544072 0.328956 0.402767 0.062 Uiso 1 1 calc R U . . .
C9 C 1.0647(3) 0.5855(4) 0.8707(3) 0.0488(12) Uani 1 1 d . . . . .
H9 H 1.044485 0.557468 0.805390 0.059 Uiso 1 1 calc R U . . .
C2 C 0.9660(3) 0.7658(4) 0.6388(3) 0.0404(10) Uani 1 1 d . . . . .
H2 H 1.016958 0.755601 0.599668 0.048 Uiso 1 1 calc R U . . .
C1 C 0.9219(3) 0.6908(3) 0.6848(3) 0.0343(9) Uani 1 1 d . . . . .
H1 H 0.944928 0.629776 0.676707 0.041 Uiso 1 1 calc R U . . .
C6 C 0.7254(3) 0.7961(3) 0.8124(3) 0.0347(9) Uani 1 1 d . . . . .
H6A H 0.724930 0.872456 0.827924 0.042 Uiso 1 1 calc R U . . .
H6B H 0.652439 0.743378 0.774647 0.042 Uiso 1 1 calc R U . . .
C14 C 0.9230(4) 0.7106(4) 1.1604(3) 0.0567(13) Uani 1 1 d . . . . .
H14A H 0.852586 0.719933 1.165739 0.085 Uiso 1 1 calc R U . . .
H14B H 0.983868 0.782738 1.190667 0.085 Uiso 1 1 calc R U . . .
H14C H 0.928370 0.656862 1.189965 0.085 Uiso 1 1 calc R U . . .
C7 C 0.7391(3) 0.7708(3) 0.9023(3) 0.0341(9) Uani 1 1 d . . . . .
H7A H 0.818693 0.803335 0.929548 0.041 Uiso 1 1 calc R U . . .
H7B H 0.702046 0.809591 0.946026 0.041 Uiso 1 1 calc R U . . .
N16 N 0.4673(4) -0.1777(4) 0.8490(4) 0.0741(14) Uani 1 1 d . . . . .
C22 C 0.4065(5) 0.3276(4) 0.4583(4) 0.0634(16) Uani 1 1 d . . . . .
H22 H 0.356036 0.286326 0.401540 0.076 Uiso 1 1 calc R U . . .
C4 C 0.8567(3) 0.8680(4) 0.7090(3) 0.0490(11) Uani 1 1 d . . . . .
H4 H 0.833335 0.928978 0.718118 0.059 Uiso 1 1 calc R U . . .
C19 C 0.3331(3) 0.4826(4) 0.7465(4) 0.0560(13) Uani 1 1 d . . . . .
H19A H 0.334501 0.472946 0.807118 0.084 Uiso 1 1 calc R U . . .
H19B H 0.268515 0.422849 0.703099 0.084 Uiso 1 1 calc R U . . .
H19C H 0.329071 0.555269 0.751776 0.084 Uiso 1 1 calc R U . . .
C12 C 1.1258(4) 0.6661(4) 1.0712(4) 0.0650(16) Uani 1 1 d . . . . .
H12 H 1.145048 0.691065 1.136454 0.078 Uiso 1 1 calc R U . . .
C3 C 0.9333(3) 0.8565(4) 0.6518(3) 0.0504(12) Uani 1 1 d . . . . .
H3 H 0.962620 0.909855 0.622231 0.060 Uiso 1 1 calc R U . . .
C39 C 0.5203(4) -0.0809(6) 0.8662(4) 0.0604(14) Uani 1 1 d . . . . .
B1 B 0.6717(3) 0.1073(3) 0.3638(3) 0.0223(8) Uani 1 1 d . . . . .
H1A H 0.628700 0.071689 0.299187 0.027 Uiso 1 1 calc R U . . .
C10 C 1.1702(4) 0.6044(4) 0.9159(4) 0.0698(17) Uani 1 1 d . . . . .
H10 H 1.223173 0.591110 0.880029 0.084 Uiso 1 1 calc R U . . .
C11 C 1.1996(4) 0.6431(4) 1.0142(4) 0.078(2) Uani 1 1 d . . . . .
H11 H 1.271034 0.653413 1.041854 0.094 Uiso 1 1 calc R U . . .
C38 C 0.5887(5) 0.0422(5) 0.8864(4) 0.0749(16) Uani 1 1 d . . . . .
H38A H 0.650435 0.049595 0.853299 0.112 Uiso 1 1 calc R U . . .
H38B H 0.617264 0.078375 0.952856 0.112 Uiso 1 1 calc R U . . .
H38C H 0.542484 0.078099 0.866209 0.112 Uiso 1 1 calc R U . . .

loop_
_atom_site_aniso_label
_atom_site_aniso_U_11
_atom_site_aniso_U_22
_atom_site_aniso_U_33
_atom_site_aniso_U_23
_atom_site_aniso_U_13
_atom_site_aniso_U_12
Cu1 0.0150(2) 0.0221(2) 0.0143(2) 0.00079(16) 0.00355(15) 0.00616(16)
Fe1 0.0129(2) 0.0157(2) 0.0167(2) 0.00095(18) 0.00478(18) 0.00149(18)
Cl1 0.0249(4) 0.0325(5) 0.0219(4) 0.0046(4) 0.0062(3) 0.0127(4)
N8 0.0169(13) 0.0127(13) 0.0206(14) 0.0030(11) 0.0057(11) 0.0035(11)
N10 0.0140(13) 0.0211(15) 0.0183(14) 0.0021(12) 0.0038(11) 0.0021(11)
N11 0.0177(13) 0.0181(14) 0.0175(14) -0.0011(11) 0.0046(11) 0.0013(11)
N12 0.0187(13) 0.0182(15) 0.0162(14) -0.0006(11) 0.0063(11) -0.0012(11)
N9 0.0183(13) 0.0134(13) 0.0214(14) 0.0034(11) 0.0030(11) 0.0028(11)
N4 0.0199(14) 0.0282(16) 0.0212(15) -0.0054(12) -0.0010(12) 0.0123(13)
O4 0.0374(15) 0.0438(17) 0.0424(16) 0.0164(13) 0.0007(13) 0.0198(13)
N13 0.0225(14) 0.0199(15) 0.0183(14) 0.0043(12) 0.0059(12) 0.0019(12)
N14 0.0311(16) 0.0276(17) 0.0271(16) 0.0084(14) 0.0070(13) 0.0138(14)
N2 0.0224(14) 0.0304(16) 0.0202(14) 0.0088(12) 0.0080(12) 0.0131(13)
N6 0.0175(14) 0.0282(16) 0.0208(14) 0.0102(12) 0.0034(12) 0.0035(12)
N1 0.0176(13) 0.0234(15) 0.0172(14) 0.0010(12) 0.0053(11) 0.0027(12)
N7 0.0198(14) 0.0211(15) 0.0201(14) 0.0003(12) 0.0057(11) 0.0039(12)
O1 0.0510(18) 0.080(2) 0.0312(15) 0.0100(15) 0.0230(14) 0.0395(17)
N15 0.0191(16) 0.0289(17) 0.0332(17) 0.0040(14) 0.0038(13) 0.0029(13)
N17 0.0157(14) 0.0383(19) 0.057(2) 0.0264(17) -0.0010(14) 0.0068(14)
O2 0.0459(17) 0.0470(18) 0.066(2) 0.0328(16) 0.0165(15) 0.0194(15)
O3 0.0502(17) 0.0464(18) 0.0272(14) -0.0046(13) -0.0019(13) 0.0168(14)
N3 0.049(2) 0.042(2) 0.0205(16) -0.0051(14) -0.0094(15) 0.0249(17)
C27 0.0145(15) 0.0206(17) 0.0226(17) -0.0026(15) 0.0036(13) 0.0064(13)
C28 0.0225(18) 0.0189(17) 0.0187(16) 0.0000(13) 0.0052(14) 0.0047(14)
C33 0.0225(17) 0.0222(18) 0.0299(19) 0.0006(15) 0.0118(15) 0.0085(15)
C34 0.0246(18) 0.0208(18) 0.0216(17) -0.0044(14) 0.0080(15) 0.0021(15)
C29 0.0180(16) 0.0138(16) 0.0286(18) 0.0098(14) 0.0113(14) 0.0047(13)
C26 0.0135(15) 0.0208(18) 0.0194(16) 0.0045(14) 0.0046(13) 0.0016(13)
C31 0.0160(15) 0.0103(16) 0.0331(19) 0.0069(14) -0.0032(14) 0.0015(13)
C32 0.0146(15) 0.0231(18) 0.0314(19) 0.0039(15) 0.0078(14) 0.0065(14)
C15 0.0321(19) 0.031(2) 0.0187(17) 0.0000(15) -0.0037(15) 0.0179(17)
C30 0.0160(16) 0.0166(17) 0.043(2) 0.0146(16) 0.0106(15) 0.0068(14)
C8 0.0265(19) 0.030(2) 0.039(2) -0.0043(17) -0.0055(17) 0.0167(17)
C37 0.0321(19) 0.028(2) 0.0221(18) 0.0082(15) 0.0093(15) 0.0050(16)
C25 0.0301(19) 0.0194(18) 0.0258(18) 0.0121(15) -0.0076(15) -0.0007(15)
C41 0.0194(17) 0.035(2) 0.033(2) 0.0196(17) 0.0053(15) 0.0104(15)
C20 0.033(2) 0.028(2) 0.043(2) 0.0189(18) -0.0113(18) 0.0047(17)
C24 0.055(2) 0.0147(18) 0.0255(19) 0.0101(15) -0.0030(17) 0.0026(17)
C36 0.035(2) 0.0197(18) 0.0289(19) 0.0092(15) 0.0121(16) 0.0016(16)
C35 0.0219(17) 0.0175(18) 0.0249(18) 0.0009(14) 0.0092(14) -0.0039(14)
C17 0.0239(18) 0.050(2) 0.032(2) 0.0219(18) 0.0132(16) 0.0197(18)
C5 0.0251(18) 0.035(2) 0.035(2) 0.0144(17) 0.0113(16) 0.0115(16)
C13 0.043(2) 0.037(2) 0.038(2) -0.0121(18) -0.0176(19) 0.026(2)
C16 0.034(2) 0.041(2) 0.0148(17) 0.0065(15) 0.0074(15) 0.0193(17)
C21 0.050(3) 0.026(2) 0.076(4) 0.022(2) -0.039(3) 0.001(2)
C23 0.096(4) 0.018(2) 0.028(2) 0.0082(17) -0.021(2) 0.010(2)
C9 0.031(2) 0.045(3) 0.055(3) -0.012(2) -0.003(2) 0.024(2)
C2 0.031(2) 0.051(3) 0.036(2) 0.016(2) 0.0188(18) 0.0074(19)
C1 0.0299(19) 0.029(2) 0.034(2) 0.0010(17) 0.0152(17) 0.0049(16)
C6 0.037(2) 0.034(2) 0.044(2) 0.0167(18) 0.0171(18) 0.0208(18)
C14 0.085(4) 0.063(3) 0.017(2) -0.0065(19) -0.009(2) 0.041(3)
C7 0.041(2) 0.034(2) 0.034(2) 0.0087(17) 0.0206(18) 0.0210(18)
N16 0.053(3) 0.072(3) 0.105(4) 0.044(3) -0.007(3) 0.026(3)
C22 0.093(4) 0.021(2) 0.052(3) 0.010(2) -0.048(3) 0.004(2)
C4 0.045(2) 0.059(3) 0.071(3) 0.046(3) 0.028(2) 0.030(2)
C19 0.0171(19) 0.052(3) 0.106(4) 0.037(3) 0.005(2) 0.0140(19)
C12 0.056(3) 0.047(3) 0.068(3) -0.017(2) -0.038(3) 0.032(2)
C3 0.035(2) 0.076(3) 0.062(3) 0.050(3) 0.024(2) 0.022(2)
C39 0.050(3) 0.090(4) 0.062(3) 0.033(3) 0.007(2) 0.045(3)
B1 0.0214(19) 0.019(2) 0.0182(19) 0.0021(15) 0.0025(15) 0.0009(16)
C10 0.029(2) 0.057(3) 0.097(4) -0.019(3) -0.008(3) 0.026(2)
C11 0.045(3) 0.050(3) 0.108(5) -0.024(3) -0.041(3) 0.032(2)
C38 0.071(4) 0.067(4) 0.090(4) 0.023(3) -0.006(3) 0.036(3)

loop_
_atom_type_symbol
_atom_type_description
_atom_type_scat_dispersion_real
_atom_type_scat_dispersion_imag
_atom_type_scat_source
B B 0.0013 0.0007 'International Tables Vol C Tables 4.2.6.8 and 6.1.1.4'
C C 0.0033 0.0016 'International Tables Vol C Tables 4.2.6.8 and 6.1.1.4'
Cl Cl 0.1484 0.1585 'International Tables Vol C Tables 4.2.6.8 and 6.1.1.4'
Cu Cu 0.3201 1.2651 'International Tables Vol C Tables 4.2.6.8 and 6.1.1.4'
Fe Fe 0.3463 0.8444 'International Tables Vol C Tables 4.2.6.8 and 6.1.1.4'
H H 0.0000 0.0000 'International Tables Vol C Tables 4.2.6.8 and 6.1.1.4'
N N 0.0061 0.0033 'International Tables Vol C Tables 4.2.6.8 and 6.1.1.4'
O O 0.0106 0.0060 'International Tables Vol C Tables 4.2.6.8 and 6.1.1.4'

loop_
_geom_angle_atom_site_label_1
_geom_angle_atom_site_label_2
_geom_angle_atom_site_label_3
_geom_angle
_geom_angle_site_symmetry_1
_geom_angle_site_symmetry_3
_geom_angle_publ_flag
N4 Cu1 N2 81.35(10) . . ?
N4 Cu1 N6 159.02(11) . . ?
N4 Cu1 N1 99.07(11) . . ?
N4 Cu1 N7 96.34(11) . . ?
N2 Cu1 N1 96.86(10) . . ?
N6 Cu1 N2 82.21(11) . . ?
N6 Cu1 N1 95.74(10) . . ?
N6 Cu1 N7 94.89(11) . . ?
N7 Cu1 N2 160.75(11) . . ?
N7 Cu1 N1 102.37(10) . . ?
N8 Fe1 N10 89.42(10) . . ?
N8 Fe1 N12 86.68(10) . . ?
N10 Fe1 N12 88.80(11) . . ?
C27 Fe1 N8 92.45(12) . . ?
C27 Fe1 N10 90.95(12) . . ?
C27 Fe1 N12 179.09(12) . . ?
C27 Fe1 C28 89.56(13) . . ?
C28 Fe1 N8 177.99(12) . . ?
C28 Fe1 N10 90.48(12) . . ?
C28 Fe1 N12 91.32(12) . . ?
C26 Fe1 N8 91.45(12) . . ?
C26 Fe1 N10 179.00(12) . . ?
C26 Fe1 N12 91.74(12) . . ?
C26 Fe1 C27 88.53(13) . . ?
C26 Fe1 C28 88.66(13) . . ?
O1 Cl1 O4 110.56(17) . . ?
O1 Cl1 O2 109.44(19) . . ?
O1 Cl1 O3 110.63(18) . . ?
O2 Cl1 O4 108.01(16) . . ?
O3 Cl1 O4 109.64(17) . . ?
O3 Cl1 O2 108.49(18) . . ?
N9 N8 Fe1 119.38(18) . . ?
C29 N8 Fe1 133.6(2) . . ?
C29 N8 N9 107.0(2) . . ?
N11 N10 Fe1 120.2(2) . . ?
C32 N10 Fe1 133.2(2) . . ?
C32 N10 N11 106.6(3) . . ?
N10 N11 B1 118.4(2) . . ?
C34 N11 N10 109.4(3) . . ?
C34 N11 B1 132.0(3) . . ?
N13 N12 Fe1 120.1(2) . . ?
C35 N12 Fe1 132.8(2) . . ?
C35 N12 N13 106.8(3) . . ?
N8 N9 B1 119.6(2) . . ?
C31 N9 N8 109.0(2) . . ?
C31 N9 B1 131.3(3) . . ?
C15 N4 Cu1 114.3(2) . . ?
C15 N4 C8 106.2(3) . . ?
C8 N4 Cu1 139.4(2) . . ?
N12 N13 B1 118.0(3) . . ?
C37 N13 N12 109.6(3) . . ?
C37 N13 B1 131.8(3) . . ?
C17 N2 Cu1 109.2(2) . . ?
C17 N2 C7 112.3(3) . . ?
C16 N2 Cu1 107.42(18) . . ?
C16 N2 C17 111.4(3) . . ?
C16 N2 C7 107.6(3) . . ?
C7 N2 Cu1 108.69(19) . . ?
C25 N6 Cu1 139.7(2) . . ?
C41 N6 Cu1 113.7(2) . . ?
C41 N6 C25 106.0(3) . . ?
C5 N1 Cu1 122.7(2) . . ?
C5 N1 C1 117.9(3) . . ?
C1 N1 Cu1 118.8(2) . . ?
C26 N7 Cu1 166.4(3) . . ?
C41 N17 C20 107.2(3) . . ?
C41 N17 C19 125.3(4) . . ?
C20 N17 C19 127.5(3) . . ?
C15 N3 C13 106.9(3) . . ?
C15 N3 C14 127.4(3) . . ?
C13 N3 C14 125.7(3) . . ?
N14 C27 Fe1 178.6(3) . . ?
N15 C28 Fe1 179.2(3) . . ?
C34 C33 H33 127.6 . . ?
C34 C33 C32 104.7(3) . . ?
C32 C33 H33 127.6 . . ?
N11 C34 C33 108.9(3) . . ?
N11 C34 H34 125.5 . . ?
C33 C34 H34 125.5 . . ?
N8 C29 H29 125.1 . . ?
N8 C29 C30 109.9(3) . . ?
C30 C29 H29 125.1 . . ?
N7 C26 Fe1 175.8(3) . . ?
N9 C31 H31 125.7 . . ?
N9 C31 C30 108.5(3) . . ?
C30 C31 H31 125.7 . . ?
N10 C32 C33 110.4(3) . . ?
N10 C32 H32 124.8 . . ?
C33 C32 H32 124.8 . . ?
N4 C15 N3 112.7(3) . . ?
N4 C15 C16 120.2(3) . . ?
N3 C15 C16 127.0(3) . . ?
C29 C30 C31 105.6(3) . . ?
C29 C30 H30 127.2 . . ?
C31 C30 H30 127.2 . . ?
N4 C8 C13 107.7(3) . . ?
C9 C8 N4 131.0(3) . . ?
C9 C8 C13 121.3(3) . . ?
N13 C37 H37 125.7 . . ?
N13 C37 C36 108.7(3) . . ?
C36 C37 H37 125.7 . . ?
N6 C25 C20 108.2(3) . . ?
C24 C25 N6 130.7(3) . . ?
C24 C25 C20 121.0(3) . . ?
N6 C41 N17 112.5(3) . . ?
N6 C41 C17 121.8(3) . . ?
N17 C41 C17 125.7(3) . . ?
N17 C20 C25 106.1(3) . . ?
N17 C20 C21 131.9(4) . . ?
C21 C20 C25 121.9(4) . . ?
C25 C24 H24 121.7 . . ?
C25 C24 C23 116.6(4) . . ?
C23 C24 H24 121.7 . . ?
C37 C36 H36 127.6 . . ?
C37 C36 C35 104.8(3) . . ?
C35 C36 H36 127.6 . . ?
N12 C35 C36 110.1(3) . . ?
N12 C35 H35 125.0 . . ?
C36 C35 H35 125.0 . . ?
N2 C17 H17A 110.0 . . ?
N2 C17 H17B 110.0 . . ?
C41 C17 N2 108.5(3) . . ?
C41 C17 H17A 110.0 . . ?
C41 C17 H17B 110.0 . . ?
H17A C17 H17B 108.4 . . ?
N1 C5 C6 118.2(3) . . ?
N1 C5 C4 121.3(3) . . ?
C4 C5 C6 120.5(3) . . ?
N3 C13 C8 106.4(3) . . ?
C12 C13 N3 131.5(4) . . ?
C12 C13 C8 122.1(4) . . ?
N2 C16 C15 106.6(3) . . ?
N2 C16 H16A 110.4 . . ?
N2 C16 H16B 110.4 . . ?
C15 C16 H16A 110.4 . . ?
C15 C16 H16B 110.4 . . ?
H16A C16 H16B 108.6 . . ?
C20 C21 H21 121.8 . . ?
C22 C21 C20 116.4(4) . . ?
C22 C21 H21 121.8 . . ?
C24 C23 H23 119.0 . . ?
C22 C23 C24 122.0(5) . . ?
C22 C23 H23 119.0 . . ?
C8 C9 H9 121.7 . . ?
C8 C9 C10 116.7(4) . . ?
C10 C9 H9 121.7 . . ?
C1 C2 H2 120.9 . . ?
C1 C2 C3 118.1(4) . . ?
C3 C2 H2 120.9 . . ?
N1 C1 C2 123.7(4) . . ?
N1 C1 H1 118.1 . . ?
C2 C1 H1 118.1 . . ?
C5 C6 H6A 108.3 . . ?
C5 C6 H6B 108.3 . . ?
H6A C6 H6B 107.4 . . ?
C7 C6 C5 115.8(3) . . ?
C7 C6 H6A 108.3 . . ?
C7 C6 H6B 108.3 . . ?
N3 C14 H14A 109.5 . . ?
N3 C14 H14B 109.5 . . ?
N3 C14 H14C 109.5 . . ?
H14A C14 H14B 109.5 . . ?
H14A C14 H14C 109.5 . . ?
H14B C14 H14C 109.5 . . ?
N2 C7 C6 116.4(3) . . ?
N2 C7 H7A 108.2 . . ?
N2 C7 H7B 108.2 . . ?
C6 C7 H7A 108.2 . . ?
C6 C7 H7B 108.2 . . ?
H7A C7 H7B 107.4 . . ?
C21 C22 C23 122.1(4) . . ?
C21 C22 H22 119.0 . . ?
C23 C22 H22 119.0 . . ?
C5 C4 H4 120.2 . . ?
C3 C4 C5 119.6(4) . . ?
C3 C4 H4 120.2 . . ?
N17 C19 H19A 109.5 . . ?
N17 C19 H19B 109.5 . . ?
N17 C19 H19C 109.5 . . ?
H19A C19 H19B 109.5 . . ?
H19A C19 H19C 109.5 . . ?
H19B C19 H19C 109.5 . . ?
C13 C12 H12 121.9 . . ?
C11 C12 C13 116.2(4) . . ?
C11 C12 H12 121.9 . . ?
C2 C3 C4 119.4(4) . . ?
C2 C3 H3 120.3 . . ?
C4 C3 H3 120.3 . . ?
N16 C39 C38 178.9(6) . . ?
N11 B1 N13 107.0(3) . . ?
N11 B1 H1A 112.2 . . ?
N9 B1 N11 107.5(3) . . ?
N9 B1 N13 105.4(3) . . ?
N9 B1 H1A 112.2 . . ?
N13 B1 H1A 112.2 . . ?
C9 C10 H10 119.1 . . ?
C9 C10 C11 121.7(4) . . ?
C11 C10 H10 119.1 . . ?
C12 C11 C10 121.9(4) . . ?
C12 C11 H11 119.0 . . ?
C10 C11 H11 119.0 . . ?
C39 C38 H38A 109.5 . . ?
C39 C38 H38B 109.5 . . ?
C39 C38 H38C 109.5 . . ?
H38A C38 H38B 109.5 . . ?
H38A C38 H38C 109.5 . . ?
H38B C38 H38C 109.5 . . ?

loop_
_geom_bond_atom_site_label_1
_geom_bond_atom_site_label_2
_geom_bond_distance
_geom_bond_site_symmetry_2
_geom_bond_publ_flag
Cu1 N4 1.958(3) . ?
Cu1 N2 2.106(3) . ?
Cu1 N6 1.962(3) . ?
Cu1 N1 2.185(3) . ?
Cu1 N7 1.973(3) . ?
Fe1 N8 1.948(2) . ?
Fe1 N10 1.977(3) . ?
Fe1 N12 1.985(3) . ?
Fe1 C27 1.927(4) . ?
Fe1 C28 1.939(3) . ?
Fe1 C26 1.908(3) . ?
Cl1 O4 1.439(2) . ?
Cl1 O1 1.410(3) . ?
Cl1 O2 1.434(3) . ?
Cl1 O3 1.433(3) . ?
N8 N9 1.369(4) . ?
N8 C29 1.346(4) . ?
N10 N11 1.356(4) . ?
N10 C32 1.344(4) . ?
N11 C34 1.343(4) . ?
N11 B1 1.542(5) . ?
N12 N13 1.359(4) . ?
N12 C35 1.340(4) . ?
N9 C31 1.346(4) . ?
N9 B1 1.538(4) . ?
N4 C15 1.320(4) . ?
N4 C8 1.401(4) . ?
N13 C37 1.337(4) . ?
N13 B1 1.551(4) . ?
N14 C27 1.158(4) . ?
N2 C17 1.489(4) . ?
N2 C16 1.489(4) . ?
N2 C7 1.497(5) . ?
N6 C25 1.398(4) . ?
N6 C41 1.326(4) . ?
N1 C5 1.335(4) . ?
N1 C1 1.346(4) . ?
N7 C26 1.150(4) . ?
N15 C28 1.148(4) . ?
N17 C41 1.344(4) . ?
N17 C20 1.389(5) . ?
N17 C19 1.468(5) . ?
N3 C15 1.348(4) . ?
N3 C13 1.388(5) . ?
N3 C14 1.469(5) . ?
C33 H33 0.9300 . ?
C33 C34 1.376(5) . ?
C33 C32 1.384(5) . ?
C34 H34 0.9300 . ?
C29 H29 0.9300 . ?
C29 C30 1.379(4) . ?
C31 H31 0.9300 . ?
C31 C30 1.383(5) . ?
C32 H32 0.9300 . ?
C15 C16 1.490(5) . ?
C30 H30 0.9300 . ?
C8 C13 1.402(5) . ?
C8 C9 1.382(5) . ?
C37 H37 0.9300 . ?
C37 C36 1.381(5) . ?
C25 C20 1.399(5) . ?
C25 C24 1.383(5) . ?
C41 C17 1.481(5) . ?
C20 C21 1.392(5) . ?
C24 H24 0.9300 . ?
C24 C23 1.386(5) . ?
C36 H36 0.9300 . ?
C36 C35 1.388(5) . ?
C35 H35 0.9300 . ?
C17 H17A 0.9700 . ?
C17 H17B 0.9700 . ?
C5 C6 1.515(5) . ?
C5 C4 1.382(5) . ?
C13 C12 1.387(5) . ?
C16 H16A 0.9700 . ?
C16 H16B 0.9700 . ?
C21 H21 0.9300 . ?
C21 C22 1.369(7) . ?
C23 H23 0.9300 . ?
C23 C22 1.384(7) . ?
C9 H9 0.9300 . ?
C9 C10 1.383(6) . ?
C2 H2 0.9300 . ?
C2 C1 1.363(5) . ?
C2 C3 1.367(6) . ?
C1 H1 0.9300 . ?
C6 H6A 0.9700 . ?
C6 H6B 0.9700 . ?
C6 C7 1.502(5) . ?
C14 H14A 0.9600 . ?
C14 H14B 0.9600 . ?
C14 H14C 0.9600 . ?
C7 H7A 0.9700 . ?
C7 H7B 0.9700 . ?
N16 C39 1.165(7) . ?
C22 H22 0.9300 . ?
C4 H4 0.9300 . ?
C4 C3 1.373(6) . ?
C19 H19A 0.9600 . ?
C19 H19B 0.9600 . ?
C19 H19C 0.9600 . ?
C12 H12 0.9300 . ?
C12 C11 1.376(7) . ?
C3 H3 0.9300 . ?
C39 C38 1.489(8) . ?
B1 H1A 0.9800 . ?
C10 H10 0.9300 . ?
C10 C11 1.401(8) . ?
C11 H11 0.9300 . ?
C38 H38A 0.9600 . ?
C38 H38B 0.9600 . ?
C38 H38C 0.9600 . ?

loop_
_geom_torsion_atom_site_label_1
_geom_torsion_atom_site_label_2
_geom_torsion_atom_site_label_3
_geom_torsion_atom_site_label_4
_geom_torsion
_geom_torsion_site_symmetry_1
_geom_torsion_site_symmetry_2
_geom_torsion_site_symmetry_3
_geom_torsion_site_symmetry_4
_geom_torsion_publ_flag
Cu1 N4 C15 N3 179.8(2) . . . . ?
Cu1 N4 C15 C16 1.7(4) . . . . ?
Cu1 N4 C8 C13 -179.8(3) . . . . ?
Cu1 N4 C8 C9 0.6(7) . . . . ?
Cu1 N2 C17 C41 -19.5(3) . . . . ?
Cu1 N2 C16 C15 32.4(3) . . . . ?
Cu1 N2 C7 C6 54.4(3) . . . . ?
Cu1 N6 C25 C20 168.8(3) . . . . ?
Cu1 N6 C25 C24 -16.3(6) . . . . ?
Cu1 N6 C41 N17 -171.9(2) . . . . ?
Cu1 N6 C41 C17 7.6(4) . . . . ?
Cu1 N1 C5 C6 5.7(4) . . . . ?
Cu1 N1 C5 C4 -171.4(3) . . . . ?
Cu1 N1 C1 C2 171.2(3) . . . . ?
Fe1 N8 N9 C31 -178.63(19) . . . . ?
Fe1 N8 N9 B1 -2.1(3) . . . . ?
Fe1 N8 C29 C30 178.5(2) . . . . ?
Fe1 N10 N11 C34 -177.6(2) . . . . ?
Fe1 N10 N11 B1 -1.4(3) . . . . ?
Fe1 N10 C32 C33 177.3(2) . . . . ?
Fe1 N12 N13 C37 174.7(2) . . . . ?
Fe1 N12 N13 B1 1.9(3) . . . . ?
Fe1 N12 C35 C36 -174.0(2) . . . . ?
N8 N9 C31 C30 -0.2(3) . . . . ?
N8 N9 B1 N11 57.3(3) . . . . ?
N8 N9 B1 N13 -56.7(3) . . . . ?
N8 C29 C30 C31 -0.3(3) . . . . ?
N10 N11 C34 C33 -0.4(4) . . . . ?
N10 N11 B1 N9 -54.6(3) . . . . ?
N10 N11 B1 N13 58.3(3) . . . . ?
N11 N10 C32 C33 -0.6(3) . . . . ?
N12 N13 C37 C36 0.3(4) . . . . ?
N12 N13 B1 N11 -58.4(3) . . . . ?
N12 N13 B1 N9 55.9(3) . . . . ?
N9 N8 C29 C30 0.2(3) . . . . ?
N9 C31 C30 C29 0.3(3) . . . . ?
N4 C15 C16 N2 -24.3(5) . . . . ?
N4 C8 C13 N3 -0.6(5) . . . . ?
N4 C8 C13 C12 179.9(4) . . . . ?
N4 C8 C9 C10 178.2(4) . . . . ?
N13 N12 C35 C36 -0.2(4) . . . . ?
N13 C37 C36 C35 -0.4(4) . . . . ?
N6 C25 C20 N17 1.0(4) . . . . ?
N6 C25 C20 C21 178.7(3) . . . . ?
N6 C25 C24 C23 -175.6(3) . . . . ?
N6 C41 C17 N2 9.1(5) . . . . ?
N1 C5 C6 C7 43.5(5) . . . . ?
N1 C5 C4 C3 0.2(6) . . . . ?
N17 C41 C17 N2 -171.6(3) . . . . ?
N17 C20 C21 C22 174.8(4) . . . . ?
N3 C15 C16 N2 157.9(4) . . . . ?
N3 C13 C12 C11 -177.9(5) . . . . ?
C34 N11 B1 N9 120.6(3) . . . . ?
C34 N11 B1 N13 -126.5(3) . . . . ?
C34 C33 C32 N10 0.4(4) . . . . ?
C29 N8 N9 C31 0.0(3) . . . . ?
C29 N8 N9 B1 176.6(3) . . . . ?
C31 N9 B1 N11 -127.1(3) . . . . ?
C31 N9 B1 N13 119.0(3) . . . . ?
C32 N10 N11 C34 0.6(3) . . . . ?
C32 N10 N11 B1 176.8(3) . . . . ?
C32 C33 C34 N11 0.0(4) . . . . ?
C15 N4 C8 C13 0.7(4) . . . . ?
C15 N4 C8 C9 -178.9(4) . . . . ?
C15 N3 C13 C8 0.3(5) . . . . ?
C15 N3 C13 C12 179.7(5) . . . . ?
C8 N4 C15 N3 -0.5(4) . . . . ?
C8 N4 C15 C16 -178.6(3) . . . . ?
C8 C13 C12 C11 1.4(7) . . . . ?
C8 C9 C10 C11 2.1(7) . . . . ?
C37 N13 B1 N11 130.8(3) . . . . ?
C37 N13 B1 N9 -115.0(4) . . . . ?
C37 C36 C35 N12 0.3(4) . . . . ?
C25 N6 C41 N17 1.1(4) . . . . ?
C25 N6 C41 C17 -179.4(3) . . . . ?
C25 C20 C21 C22 -2.2(6) . . . . ?
C25 C24 C23 C22 -1.6(5) . . . . ?
C41 N6 C25 C20 -1.3(4) . . . . ?
C41 N6 C25 C24 173.6(4) . . . . ?
C41 N17 C20 C25 -0.3(4) . . . . ?
C41 N17 C20 C21 -177.7(4) . . . . ?
C20 N17 C41 N6 -0.5(4) . . . . ?
C20 N17 C41 C17 -179.9(3) . . . . ?
C20 C25 C24 C23 -1.2(5) . . . . ?
C20 C21 C22 C23 -0.6(6) . . . . ?
C24 C25 C20 N17 -174.5(3) . . . . ?
C24 C25 C20 C21 3.2(5) . . . . ?
C24 C23 C22 C21 2.5(6) . . . . ?
C35 N12 N13 C37 -0.1(3) . . . . ?
C35 N12 N13 B1 -172.9(3) . . . . ?
C17 N2 C16 C15 152.0(3) . . . . ?
C17 N2 C7 C6 -66.5(4) . . . . ?
C5 N1 C1 C2 -0.3(5) . . . . ?
C5 C6 C7 N2 -83.3(4) . . . . ?
C5 C4 C3 C2 0.4(7) . . . . ?
C13 N3 C15 N4 0.1(5) . . . . ?
C13 N3 C15 C16 178.1(4) . . . . ?
C13 C8 C9 C10 -1.3(7) . . . . ?
C13 C12 C11 C10 -0.7(8) . . . . ?
C16 N2 C17 C41 -138.0(3) . . . . ?
C16 N2 C7 C6 170.5(3) . . . . ?
C9 C8 C13 N3 179.0(4) . . . . ?
C9 C8 C13 C12 -0.4(7) . . . . ?
C9 C10 C11 C12 -1.1(8) . . . . ?
C1 N1 C5 C6 176.8(3) . . . . ?
C1 N1 C5 C4 -0.3(5) . . . . ?
C1 C2 C3 C4 -1.0(6) . . . . ?
C6 C5 C4 C3 -176.9(4) . . . . ?
C14 N3 C15 N4 -179.9(4) . . . . ?
C14 N3 C15 C16 -2.0(7) . . . . ?
C14 N3 C13 C8 -179.6(4) . . . . ?
C14 N3 C13 C12 -0.2(8) . . . . ?
C7 N2 C17 C41 101.1(3) . . . . ?
C7 N2 C16 C15 -84.5(3) . . . . ?
C4 C5 C6 C7 -139.4(4) . . . . ?
C19 N17 C41 N6 179.8(3) . . . . ?
C19 N17 C41 C17 0.4(6) . . . . ?
C19 N17 C20 C25 179.3(3) . . . . ?
C19 N17 C20 C21 1.9(6) . . . . ?
C3 C2 C1 N1 0.9(6) . . . . ?
B1 N11 C34 C33 -175.9(3) . . . . ?
B1 N9 C31 C30 -176.2(3) . . . . ?
B1 N13 C37 C36 171.8(3) . . . . ?

loop_
_smtbx_masks_void_nr
_smtbx_masks_void_average_x
_smtbx_masks_void_average_y
_smtbx_masks_void_average_z
_smtbx_masks_void_volume
_smtbx_masks_void_count_electrons
_smtbx_masks_void_content
1 0.000 0.000 0.000 243.5 48.8 '2 MeCN'
